data_2016799
loop_
_publ_author_name
'Cruz, Silvia'
'Quiroga, Jairo'
'Torre, Jos\'e M. de la'
'Cobo, Justo'
'Low, John N.'
'Glidewell, Christopher'

_publ_section_title
;
 9-Benzoyl-3,3,6,6-tetramethyl-1,2,3,4,5,6,7,8-octahydroxanthene-1,8-dione:
 molecular conformation and supramolecular aggregation in
 xanthenediones
;
_journal_coeditor_code FA3167
_journal_issue 10
_journal_name_full 'Acta Crystallographica Section C'
_journal_page_first o554
_journal_page_last o557
_journal_paper_doi 10.1107/S0108270108029181
_journal_volume 64
_journal_year 2008
_chemical_formula_iupac 'C24 H26 O4'
_chemical_formula_moiety 'C24 H26 O4'
_chemical_formula_sum 'C24 H26 O4'
_chemical_formula_weight 378.45
_chemical_name_systematic
;
9-Benzoyl-3,3,6,6-tetramethyl-1,2,3,4,5,6,7,8-octahydroxanthene-1,8-dione
;
_space_group_IT_number 61
_symmetry_cell_setting orthorhombic
_symmetry_space_group_name_Hall '-P 2ac 2ab'
_symmetry_space_group_name_H-M 'P b c a'
_atom_sites_solution_hydrogens geom
_atom_sites_solution_primary direct
_atom_sites_solution_secondary difmap
_cell_angle_alpha 90.00
_cell_angle_beta 90.00
_cell_angle_gamma 90.00
_cell_formula_units_Z 8
_cell_length_a 11.6394(15)
_cell_length_b 11.5736(15)
_cell_length_c 30.782(4)
_cell_measurement_reflns_used 4252
_cell_measurement_temperature 293(2)
_cell_measurement_theta_max 27.50
_cell_measurement_theta_min 3.18
_cell_volume 4146.6(9)
_computing_cell_refinement 'DIRAX/LSQ (Duisenberg <i>et al.</i>,  2000)'
_computing_data_collection 'COLLECT (Nonius, 1999)'
_computing_data_reduction 'EVALCCD (Duisenberg <i>et al.</i>,  2003)'
_computing_molecular_graphics 'PLATON (Spek, 2003)'
_computing_publication_material 'SHELXL97 and PRPKAPPA (Ferguson, 1999)'
_computing_structure_refinement 'OSCAIL (McArdle, 2003) and SHELXL97 (Sheldrick, 2008)'
_computing_structure_solution 'SIR2004 (Burla <i>et al.</i>,  2005)'
_diffrn_ambient_temperature 293(2)
_diffrn_detector_area_resol_mean 9.091
_diffrn_measured_fraction_theta_full 0.955
_diffrn_measured_fraction_theta_max 0.928
_diffrn_measurement_device_type 'Bruker Nonius KappaCCD area-detector'
_diffrn_measurement_method '\f and \w'
_diffrn_radiation_monochromator graphite
_diffrn_radiation_source 'Bruker Nonius FR591 rotating anode'
_diffrn_radiation_type 'Mo K\a'
_diffrn_radiation_wavelength 0.71073
_diffrn_reflns_av_R_equivalents 0.0598
_diffrn_reflns_av_sigmaI/netI 0.0709
_diffrn_reflns_limit_h_max 14
_diffrn_reflns_limit_h_min -14
_diffrn_reflns_limit_k_max 12
_diffrn_reflns_limit_k_min -12
_diffrn_reflns_limit_l_max 38
_diffrn_reflns_limit_l_min -27
_diffrn_reflns_number 17519
_diffrn_reflns_theta_full 26.40
_diffrn_reflns_theta_max 27.50
_diffrn_reflns_theta_min 3.18
_diffrn_standards_decay_% 0
_diffrn_standards_number 0
_exptl_absorpt_coefficient_mu 0.081
_exptl_absorpt_correction_T_max 0.986
_exptl_absorpt_correction_T_min 0.964
_exptl_absorpt_correction_type multi-scan
_exptl_absorpt_process_details '(SADABS; Sheldrick, 2003)'
_exptl_crystal_colour colourless
_exptl_crystal_density_diffrn 1.212
_exptl_crystal_density_method 'not measured'
_exptl_crystal_description rod
_exptl_crystal_F_000 1616
_exptl_crystal_size_max 0.80
_exptl_crystal_size_mid 0.20
_exptl_crystal_size_min 0.18
_refine_diff_density_max 0.133
_refine_diff_density_min -0.171
_refine_ls_extinction_method none
_refine_ls_goodness_of_fit_ref 1.011
_refine_ls_hydrogen_treatment constr
_refine_ls_matrix_type full
_refine_ls_number_parameters 253
_refine_ls_number_reflns 4239
_refine_ls_number_restraints 0
_refine_ls_restrained_S_all 1.011
_refine_ls_R_factor_all 0.1215
_refine_ls_R_factor_gt 0.0531
_refine_ls_shift/su_max 0.000
_refine_ls_shift/su_mean 0.000
_refine_ls_structure_factor_coef Fsqd
_refine_ls_weighting_details 'w = 1/[\s^2^(Fo^2^)+(0.0719P)^2^] where P=(Fo^2^+2Fc^2^)/3'
_refine_ls_weighting_scheme calc
_refine_ls_wR_factor_gt 0.1185
_refine_ls_wR_factor_ref 0.1439
_reflns_number_gt 2266
_reflns_number_total 4239
_reflns_threshold_expression I>2\s(I)
_cod_data_source_file fa3167.cif
_cod_data_source_block I
_cod_original_sg_symbol_Hall '-P  2ac 2ab'
_cod_original_sg_symbol_H-M 'P  b c a'
_cod_database_code 2016799
_cod_database_fobs_code 2016799

loop_
_symmetry_equiv_pos_as_xyz
'x, y, z'
'-x+1/2, -y, z+1/2'
'x+1/2, -y+1/2, -z'
'-x, y+1/2, -z+1/2'
'-x, -y, -z'
'x+1/2, y, -z+1/2'
'-x+1/2, y+1/2, z'
'x, -y+1/2, z+1/2'

loop_
_atom_site_type_symbol
_atom_site_label
_atom_site_fract_x
_atom_site_fract_y
_atom_site_fract_z
_atom_site_U_iso_or_equiv
_atom_site_adp_type
_atom_site_calc_flag
_atom_site_refinement_flags
_atom_site_occupancy
O O1 0.19430(10) 0.60890(10) 0.13050(4) 0.0483(4) Uani d . 1
O O5 0.51744(13) 0.65873(12) 0.22134(5) 0.0718(5) Uani d . 1
O O6 0.45688(13) 0.52924(13) 0.09348(6) 0.0825(5) Uani d . 1
O O7 0.46564(13) 0.87097(12) 0.07470(5) 0.0765(5) Uani d . 1
C C1a 0.25964(15) 0.58829(15) 0.16719(6) 0.0421(5) Uani d . 1
C C2 0.19758(17) 0.51427(16) 0.19894(6) 0.0523(5) Uani d . 1
C C3 0.27971(18) 0.45715(16) 0.23122(7) 0.0575(6) Uani d . 1
C C4 0.35933(19) 0.55077(17) 0.24930(7) 0.0620(6) Uani d . 1
C C5 0.42196(18) 0.61711(15) 0.21478(6) 0.0492(5) Uani d . 1
C C5a 0.36481(15) 0.63299(13) 0.17290(6) 0.0402(5) Uani d . 1
C C6 0.42590(14) 0.69460(15) 0.13638(6) 0.0412(5) Uani d . 1
C C6a 0.33699(14) 0.73877(14) 0.10471(6) 0.0405(5) Uani d . 1
C C7 0.36825(17) 0.83189(16) 0.07461(7) 0.0485(5) Uani d . 1
C C8 0.27560(17) 0.87732(15) 0.04515(7) 0.0530(5) Uani d . 1
C C9 0.18988(15) 0.78682(15) 0.02994(6) 0.0475(5) Uani d . 1
C C10 0.14132(15) 0.72612(16) 0.07039(6) 0.0485(5) Uani d . 1
C C10a 0.23198(15) 0.69348(15) 0.10199(6) 0.0405(5) Uani d . 1
C C31 0.2100(2) 0.4034(2) 0.26837(9) 0.0917(9) Uani d . 1
C C32 0.3522(2) 0.36500(16) 0.20841(9) 0.0796(8) Uani d . 1
C C61 0.63104(15) 0.60765(16) 0.11757(6) 0.0448(5) Uani d . 1
C C62 0.69161(19) 0.51449(18) 0.10119(7) 0.0656(6) Uani d . 1
C C63 0.8090(2) 0.5108(2) 0.10312(9) 0.0799(8) Uani d . 1
C C64 0.86900(19) 0.6000(2) 0.12154(8) 0.0768(7) Uani d . 1
C C65 0.81123(18) 0.6938(2) 0.13737(8) 0.0749(7) Uani d . 1
C C66 0.69176(17) 0.69744(19) 0.13530(7) 0.0610(6) Uani d . 1
C C67 0.50405(16) 0.60561(16) 0.11357(6) 0.0473(5) Uani d . 1
C C91 0.09082(17) 0.84488(18) 0.00523(7) 0.0695(6) Uani d . 1
C C92 0.24792(18) 0.69955(18) -0.00006(7) 0.0662(6) Uani d . 1
H H2A 0.1555 0.4549 0.1834 0.063 Uiso calc R 1
H H2B 0.1424 0.5610 0.2147 0.063 Uiso calc R 1
H H4A 0.3142 0.6043 0.2665 0.074 Uiso calc R 1
H H4B 0.4152 0.5149 0.2684 0.074 Uiso calc R 1
H H6 0.4718 0.7588 0.1478 0.049 Uiso calc R 1
H H8A 0.3115 0.9119 0.0198 0.064 Uiso calc R 1
H H8B 0.2342 0.9379 0.0603 0.064 Uiso calc R 1
H H10A 0.0867 0.7771 0.0845 0.058 Uiso calc R 1
H H10B 0.1004 0.6571 0.0614 0.058 Uiso calc R 1
H H31A 0.2614 0.3686 0.2890 0.137 Uiso calc R 1
H H31B 0.1593 0.3456 0.2569 0.137 Uiso calc R 1
H H31C 0.1658 0.4625 0.2825 0.137 Uiso calc R 1
H H32A 0.4042 0.3308 0.2289 0.119 Uiso calc R 1
H H32B 0.3951 0.4000 0.1853 0.119 Uiso calc R 1
H H32C 0.3026 0.3064 0.1967 0.119 Uiso calc R 1
H H62 0.6518 0.4533 0.0886 0.079 Uiso calc R 1
H H63 0.8481 0.4475 0.0919 0.096 Uiso calc R 1
H H64 0.9487 0.5968 0.1233 0.092 Uiso calc R 1
H H65 0.8517 0.7551 0.1495 0.090 Uiso calc R 1
H H66 0.6528 0.7615 0.1461 0.073 Uiso calc R 1
H H91A 0.0373 0.7871 -0.0043 0.104 Uiso calc R 1
H H91B 0.1208 0.8852 -0.0195 0.104 Uiso calc R 1
H H91C 0.0525 0.8986 0.0241 0.104 Uiso calc R 1
H H92A 0.1928 0.6427 -0.0091 0.099 Uiso calc R 1
H H92B 0.3097 0.6623 0.0151 0.099 Uiso calc R 1
H H92C 0.2778 0.7388 -0.0251 0.099 Uiso calc R 1

loop_
_atom_site_aniso_label
_atom_site_aniso_U_11
_atom_site_aniso_U_22
_atom_site_aniso_U_33
_atom_site_aniso_U_12
_atom_site_aniso_U_13
_atom_site_aniso_U_23
O1 0.0369(7) 0.0599(8) 0.0481(8) -0.0083(6) -0.0057(7) 0.0093(7)
O5 0.0634(10) 0.0925(11) 0.0595(10) -0.0169(8) -0.0232(8) 0.0017(8)
O6 0.0536(9) 0.0846(11) 0.1094(14) -0.0022(8) -0.0014(10) -0.0516(10)
O7 0.0558(9) 0.0842(10) 0.0896(13) -0.0298(8) -0.0110(9) 0.0233(9)
C1a 0.0383(11) 0.0468(11) 0.0411(11) 0.0041(9) -0.0021(10) -0.0002(9)
C2 0.0502(12) 0.0574(12) 0.0494(12) -0.0051(10) 0.0007(11) 0.0068(10)
C3 0.0643(14) 0.0541(13) 0.0540(13) -0.0041(11) -0.0069(12) 0.0123(10)
C4 0.0767(15) 0.0655(13) 0.0438(12) -0.0064(11) -0.0114(12) 0.0020(10)
C5 0.0515(13) 0.0496(12) 0.0465(12) 0.0001(10) -0.0088(11) -0.0071(10)
C5a 0.0378(11) 0.0422(11) 0.0407(11) 0.0030(8) -0.0055(9) -0.0049(8)
C6 0.0329(10) 0.0455(10) 0.0451(11) -0.0024(8) -0.0022(9) -0.0056(9)
C6a 0.0330(10) 0.0466(11) 0.0420(11) -0.0007(8) -0.0003(9) -0.0002(9)
C7 0.0436(12) 0.0484(11) 0.0535(12) -0.0058(10) -0.0007(11) -0.0027(10)
C8 0.0559(13) 0.0503(12) 0.0528(13) -0.0016(9) -0.0035(11) 0.0084(9)
C9 0.0456(11) 0.0554(12) 0.0414(11) 0.0018(9) -0.0019(10) 0.0021(9)
C10 0.0355(10) 0.0625(12) 0.0474(12) 0.0026(9) -0.0039(10) 0.0038(10)
C10a 0.0369(11) 0.0446(11) 0.0401(11) -0.0007(8) 0.0019(9) 0.0020(9)
C31 0.099(2) 0.0996(18) 0.0764(18) -0.0185(16) -0.0118(17) 0.0369(15)
C32 0.0854(17) 0.0492(13) 0.104(2) 0.0058(12) -0.0204(16) 0.0029(13)
C61 0.0367(11) 0.0567(12) 0.0411(11) 0.0046(10) 0.0036(9) 0.0026(10)
C62 0.0556(15) 0.0673(15) 0.0740(16) 0.0151(11) 0.0059(13) -0.0069(12)
C63 0.0532(16) 0.0868(19) 0.100(2) 0.0257(14) 0.0112(15) -0.0005(15)
C64 0.0351(12) 0.119(2) 0.0764(18) 0.0158(14) 0.0092(13) 0.0158(16)
C65 0.0417(13) 0.1037(18) 0.0793(18) -0.0119(13) 0.0024(13) -0.0071(14)
C66 0.0415(12) 0.0729(14) 0.0687(15) 0.0012(11) 0.0025(11) -0.0124(12)
C67 0.0407(11) 0.0538(12) 0.0475(12) 0.0001(9) -0.0012(10) -0.0051(10)
C91 0.0655(15) 0.0841(14) 0.0589(14) 0.0084(12) -0.0159(13) 0.0082(12)
C92 0.0689(15) 0.0742(15) 0.0556(14) -0.0013(11) 0.0047(13) -0.0095(11)

loop_
_atom_type_symbol
_atom_type_description
_atom_type_scat_dispersion_real
_atom_type_scat_dispersion_imag
_atom_type_scat_source
C C 0.0033 0.0016 'International Tables Vol C Tables 4.2.6.8 and 6.1.1.4'
H H 0.0000 0.0000 'International Tables Vol C Tables 4.2.6.8 and 6.1.1.4'
N N 0.0061 0.0033 'International Tables Vol C Tables 4.2.6.8 and 6.1.1.4'
O O 0.0106 0.0060 'International Tables Vol C Tables 4.2.6.8 and 6.1.1.4'

loop_
_geom_angle_atom_site_label_1
_geom_angle_atom_site_label_2
_geom_angle_atom_site_label_3
_geom_angle
_geom_angle_publ_flag
C1a O1 C10a 117.72(13) no
C5a C1a O1 122.89(16) no
C5a C1a C2 125.43(17) no
O1 C1a C2 111.66(15) no
C1a C2 C3 111.88(16) no
C1a C2 H2A 109.2 no
C3 C2 H2A 109.2 no
C1a C2 H2B 109.2 no
C3 C2 H2B 109.2 no
H2A C2 H2B 107.9 no
C2 C3 C32 110.34(18) no
C2 C3 C4 107.98(15) no
C32 C3 C4 109.06(18) no
C2 C3 C31 109.22(17) no
C32 C3 C31 110.56(17) no
C4 C3 C31 109.64(18) no
C3 C31 H31A 109.5 no
C3 C31 H31B 109.5 no
H31A C31 H31B 109.5 no
C3 C31 H31C 109.5 no
H31A C31 H31C 109.5 no
H31B C31 H31C 109.5 no
C3 C32 H32A 109.5 no
C3 C32 H32B 109.5 no
H32A C32 H32B 109.5 no
C3 C32 H32C 109.5 no
H32A C32 H32C 109.5 no
H32B C32 H32C 109.5 no
C5 C4 C3 113.53(17) no
C5 C4 H4A 108.9 no
C3 C4 H4A 108.9 no
C5 C4 H4B 108.9 no
C3 C4 H4B 108.9 no
H4A C4 H4B 107.7 no
O5 C5 C5a 120.48(18) no
O5 C5 C4 121.62(19) no
C5a C5 C4 117.89(17) no
C1a C5a C5 118.85(17) no
C1a C5a C6 120.99(16) no
C5 C5a C6 120.11(15) no
C5a C6 C6a 108.53(14) no
C5a C6 C67 107.53(14) no
C6a C6 C67 109.62(15) no
C5a C6 H6 110.4 no
C6a C6 H6 110.4 no
C67 C6 H6 110.4 no
O6 C67 C61 120.39(17) no
O6 C67 C6 116.90(16) no
C61 C67 C6 122.62(16) no
C66 C61 C62 118.26(19) no
C66 C61 C67 123.99(17) no
C62 C61 C67 117.72(18) no
C63 C62 C61 121.2(2) no
C63 C62 H62 119.4 no
C61 C62 H62 119.4 no
C62 C63 C64 120.3(2) no
C62 C63 H63 119.9 no
C64 C63 H63 119.9 no
C65 C64 C63 119.7(2) no
C65 C64 H64 120.2 no
C63 C64 H64 120.2 no
C64 C65 C66 119.9(2) no
C64 C65 H65 120.0 no
C66 C65 H65 120.0 no
C61 C66 C65 120.7(2) no
C61 C66 H66 119.7 no
C65 C66 H66 119.7 no
C10a C6a C7 118.48(17) no
C10a C6a C6 122.38(16) no
C7 C6a C6 119.09(15) no
O7 C7 C6a 120.07(18) no
O7 C7 C8 122.54(18) no
C6a C7 C8 117.37(16) no
C7 C8 C9 114.54(15) no
C7 C8 H8A 108.6 no
C9 C8 H8A 108.6 no
C7 C8 H8B 108.6 no
C9 C8 H8B 108.6 no
H8A C8 H8B 107.6 no
C8 C9 C92 110.59(16) no
C8 C9 C91 110.10(15) no
C92 C9 C91 108.79(16) no
C8 C9 C10 107.87(16) no
C92 C9 C10 110.51(15) no
C91 C9 C10 108.96(15) no
C9 C91 H91A 109.5 no
C9 C91 H91B 109.5 no
H91A C91 H91B 109.5 no
C9 C91 H91C 109.5 no
H91A C91 H91C 109.5 no
H91B C91 H91C 109.5 no
C9 C92 H92A 109.5 no
C9 C92 H92B 109.5 no
H92A C92 H92B 109.5 no
C9 C92 H92C 109.5 no
H92A C92 H92C 109.5 no
H92B C92 H92C 109.5 no
C10a C10 C9 112.69(15) no
C10a C10 H10A 109.1 no
C9 C10 H10A 109.1 no
C10a C10 H10B 109.1 no
C9 C10 H10B 109.1 no
H10A C10 H10B 107.8 no
C6a C10a O1 121.90(16) no
C6a C10a C10 126.38(17) no
O1 C10a C10 111.70(14) no

loop_
_geom_bond_atom_site_label_1
_geom_bond_atom_site_label_2
_geom_bond_distance
_geom_bond_publ_flag
O1 C1a 1.382(2) no
O1 C10a 1.386(2) no
C1a C5a 1.341(2) no
C1a C2 1.487(2) no
C2 C3 1.529(3) no
C2 H2A 0.97 no
C2 H2B 0.97 no
C3 C32 1.530(3) no
C3 C4 1.530(3) no
C3 C31 1.534(3) no
C31 H31A 0.96 no
C31 H31B 0.96 no
C31 H31C 0.96 no
C32 H32A 0.96 no
C32 H32B 0.96 no
C32 H32C 0.96 no
C4 C5 1.500(3) no
C4 H4A 0.97 no
C4 H4B 0.97 no
C5 O5 1.228(2) y
C5 C5a 1.462(3) no
C5a C6 1.509(2) no
C6 C6a 1.511(2) no
C6 C67 1.543(2) no
C6 H6 0.98 no
C67 O6 1.211(2) y
C67 C61 1.483(3) no
C61 C66 1.370(3) no
C61 C62 1.383(3) no
C62 C63 1.368(3) no
C62 H62 0.93 no
C63 C64 1.369(3) no
C63 H63 0.93 no
C64 C65 1.367(3) no
C64 H64 0.93 no
C65 C66 1.393(3) no
C65 H65 0.93 no
C66 H66 0.93 no
C6a C10a 1.332(2) no
C6a C7 1.467(3) no
C7 O7 1.220(2) y
C7 C8 1.504(3) no
C8 C9 1.520(2) no
C8 H8A 0.97 no
C8 H8B 0.97 no
C9 C92 1.526(3) no
C9 C91 1.536(2) no
C9 C10 1.537(3) no
C91 H91A 0.96 no
C91 H91B 0.96 no
C91 H91C 0.96 no
C92 H92A 0.96 no
C92 H92B 0.96 no
C92 H92C 0.96 no
C10 C10a 1.484(2) no
C10 H10A 0.97 no
C10 H10B 0.97 no

loop_
_geom_hbond_atom_site_label_D
_geom_hbond_atom_site_label_H
_geom_hbond_atom_site_label_A
_geom_hbond_site_symmetry_A
_geom_hbond_distance_DH
_geom_hbond_distance_HA
_geom_hbond_distance_DA
_geom_hbond_angle_DHA
_geom_hbond_publ_flag
C63 H63 O7 7_645 0.93 2.40 3.204(3) 145 y

loop_
_geom_torsion_atom_site_label_1
_geom_torsion_atom_site_label_2
_geom_torsion_atom_site_label_3
_geom_torsion_atom_site_label_4
_geom_torsion
_geom_torsion_publ_flag
C10a O1 C1a C5a -10.4(2) no
C10a O1 C1a C2 168.16(15) no
C5a C1a C2 C3 -21.1(3) no
O1 C1a C2 C3 160.30(15) no
C1a C2 C3 C32 -70.0(2) no
C1a C2 C3 C4 49.1(2) no
C1a C2 C3 C31 168.26(17) no
C2 C3 C4 C5 -54.9(2) no
C32 C3 C4 C5 65.0(2) no
C31 C3 C4 C5 -173.83(18) no
C3 C4 C5 O5 -150.00(19) no
C3 C4 C5 C5a 31.1(2) no
O1 C1a C5a C5 173.15(15) no
C2 C1a C5a C5 -5.2(3) no
O1 C1a C5a C6 -9.3(3) no
C2 C1a C5a C6 172.30(16) no
O5 C5 C5a C1a -178.69(17) no
C4 C5 C5a C1a 0.2(3) no
O5 C5 C5a C6 3.7(3) no
C4 C5 C5a C6 -177.38(15) no
C1a C5a C6 C6a 23.9(2) no
C5 C5a C6 C6a -158.59(15) no
C1a C5a C6 C67 -94.62(19) no
C5 C5a C6 C67 82.89(19) no
C5a C6 C67 O6 68.3(2) no
C6a C6 C67 O6 -49.5(2) no
C5a C6 C67 C61 -108.35(19) y
C6a C6 C67 C61 133.84(18) y
O6 C67 C61 C66 172.1(2) no
C6 C67 C61 C66 -11.3(3) no
O6 C67 C61 C62 -5.9(3) no
C6 C67 C61 C62 170.66(17) y
C66 C61 C62 C63 1.0(3) no
C67 C61 C62 C63 179.1(2) no
C61 C62 C63 C64 0.1(4) no
C62 C63 C64 C65 -1.1(4) no
C63 C64 C65 C66 1.0(4) no
C62 C61 C66 C65 -1.1(3) no
C67 C61 C66 C65 -179.1(2) no
C64 C65 C66 C61 0.1(4) no
C5a C6 C6a C10a -22.2(2) no
C67 C6 C6a C10a 95.0(2) no
C5a C6 C6a C7 160.25(16) no
C67 C6 C6a C7 -82.57(19) no
C10a C6a C7 O7 -176.11(18) no
C6 C6a C7 O7 1.6(3) no
C10a C6a C7 C8 5.3(3) no
C6 C6a C7 C8 -177.04(16) no
O7 C7 C8 C9 146.86(19) no
C6a C7 C8 C9 -34.5(2) no
C7 C8 C9 C92 -67.2(2) no
C7 C8 C9 C91 172.54(17) no
C7 C8 C9 C10 53.8(2) no
C8 C9 C10 C10a -45.9(2) no
C92 C9 C10 C10a 75.1(2) no
C91 C9 C10 C10a -165.38(15) no
C7 C6a C10a O1 -177.08(15) no
C6 C6a C10a O1 5.3(3) no
C7 C6a C10a C10 1.4(3) no
C6 C6a C10a C10 -176.23(17) no
C1a O1 C10a C6a 12.5(2) no
C1a O1 C10a C10 -166.18(15) no
C9 C10 C10a C6a 20.6(3) no
C9 C10 C10a O1 -160.77(15) no

loop_
_cod_related_entry_id
_cod_related_entry_database
_cod_related_entry_code
1 ChemSpider 3835607
